data_4126090
loop_
_publ_author_name
'Tom\'as-Mendivil, Eder'
'Hansmann, Max M.'
'Weinstein, Cory M.'
'Jazzar, Rodolphe'
'Melaimi, Mohand'
'Bertrand, Guy'

_publ_section_title
;
 Bicyclic (Alkyl)(amino)carbenes (BICAACs): Stable Carbenes more
 Ambiphilic than CAACs.
;
_journal_name_full 'Journal of the American Chemical Society'
_journal_paper_doi 10.1021/jacs.7b04640
_journal_year 2017
_chemical_formula_moiety 'C22 H35 N Se'
_chemical_formula_sum 'C22 H35 N Se'
_chemical_formula_weight 392.47
_chemical_name_systematic
;
 ?
;
_space_group_crystal_system orthorhombic
_space_group_IT_number 29
_space_group_name_Hall 'P 2c -2ac'
_space_group_name_H-M_alt 'P c a 21'
_symmetry_space_group_name_Hall 'P 2c -2ac'
_symmetry_space_group_name_H-M 'P c a 21'
_atom_sites_solution_hydrogens geom
_audit_creation_date 2016-08-10
_audit_creation_method
;
Olex2 1.2-beta
(compiled 2016.07.26 svn.r3321 for OlexSys, GUI svn.r5206)
;
_cell_angle_alpha 90
_cell_angle_beta 90
_cell_angle_gamma 90
_cell_formula_units_Z 4
_cell_length_a 17.6222(7)
_cell_length_b 7.8352(3)
_cell_length_c 15.0574(6)
_cell_measurement_reflns_used 3943
_cell_measurement_temperature 100(2)
_cell_measurement_theta_max 25.18
_cell_measurement_theta_min 2.31
_cell_volume 2079.03(14)
_computing_cell_refinement 'SAINT v8.34A (Bruker, 2013)'
_computing_data_collection 'APEX2 v2013.6-2 (Bruker, 2013)'
_computing_data_reduction 'SAINT v8.34A (Bruker, 2013)'
_computing_molecular_graphics 'Olex2 (Dolomanov et al., 2009)'
_computing_publication_material 'Olex2 (Dolomanov et al., 2009)'
_computing_structure_refinement 'ShelXL (Sheldrick, 2015)'
_computing_structure_solution 'XT (Sheldrick, 2008)'
_diffrn_ambient_temperature 100(2)
_diffrn_detector 'Bruker APEX CCD'
_diffrn_detector_area_resol_mean 8.0
_diffrn_detector_type 'CCD Area Detector'
_diffrn_measured_fraction_theta_full 0.999
_diffrn_measured_fraction_theta_max 0.999
_diffrn_measurement_device 'Kappa Four-Circle Diffractometer'
_diffrn_measurement_device_type 'Bruker X8 APEX'
_diffrn_measurement_method '\w and \f scans'
_diffrn_radiation_monochromator graphite
_diffrn_radiation_probe x-ray
_diffrn_radiation_type MoK\a
_diffrn_radiation_wavelength 0.71073
_diffrn_reflns_av_R_equivalents 0.0575
_diffrn_reflns_av_unetI/netI 0.0627
_diffrn_reflns_Laue_measured_fraction_full 0.999
_diffrn_reflns_Laue_measured_fraction_max 0.999
_diffrn_reflns_limit_h_max 20
_diffrn_reflns_limit_h_min -21
_diffrn_reflns_limit_k_max 9
_diffrn_reflns_limit_k_min -9
_diffrn_reflns_limit_l_max 17
_diffrn_reflns_limit_l_min -18
_diffrn_reflns_number 15979
_diffrn_reflns_point_group_measured_fraction_full 1.000
_diffrn_reflns_point_group_measured_fraction_max 1.000
_diffrn_reflns_theta_full 25.242
_diffrn_reflns_theta_max 25.347
_diffrn_reflns_theta_min 2.600
_diffrn_source 'sealed tube'
_diffrn_source_type fine-focus
_diffrn_standards_number 0
_exptl_absorpt_coefficient_mu 1.809
_exptl_absorpt_correction_T_max 0.4908
_exptl_absorpt_correction_T_min 0.4369
_exptl_absorpt_correction_type multi-scan
_exptl_absorpt_process_details
;
SADABS-2014/5 (Bruker,2014/5) was used for absorption correction.
wR2(int) was 0.0612 before and 0.0521 after correction.
The Ratio of minimum to maximum transmission is 0.8902.
The \l/2 correction factor is 0.00150.
;
_exptl_crystal_density_diffrn 1.254
_exptl_crystal_description block
_exptl_crystal_F_000 832
_exptl_crystal_size_max 0.4
_exptl_crystal_size_mid 0.3
_exptl_crystal_size_min 0.3
_refine_diff_density_max 0.300
_refine_diff_density_min -0.328
_refine_diff_density_rms 0.061
_refine_ls_abs_structure_details
;
 Refined as an inversion twin.
;
_refine_ls_abs_structure_Flack 0.496(14)
_refine_ls_extinction_method none
_refine_ls_goodness_of_fit_ref 1.020
_refine_ls_hydrogen_treatment constr
_refine_ls_matrix_type full
_refine_ls_number_parameters 226
_refine_ls_number_reflns 3811
_refine_ls_number_restraints 1
_refine_ls_restrained_S_all 1.020
_refine_ls_R_factor_all 0.0564
_refine_ls_R_factor_gt 0.0347
_refine_ls_shift/su_max 0.000
_refine_ls_shift/su_mean 0.000
_refine_ls_structure_factor_coef Fsqd
_refine_ls_weighting_details 'w=1/[\s^2^(Fo^2^)+(0.0238P)^2^] where P=(Fo^2^+2Fc^2^)/3'
_refine_ls_weighting_scheme calc
_refine_ls_wR_factor_gt 0.0571
_refine_ls_wR_factor_ref 0.0626
_reflns_Friedel_coverage 0.918
_reflns_Friedel_fraction_full 1.000
_reflns_Friedel_fraction_max 1.000
_reflns_number_gt 3041
_reflns_number_total 3811
_reflns_threshold_expression 'I > 2\s(I)'
_cod_data_source_file ja7b04640_si_002.cif
_cod_data_source_block 13
_cod_depositor_comments
;
The following automatic conversions were performed:

'_diffrn_radiation_probe' value 'X-ray' changed to 'x-ray' according
to
/home/data/users/saulius/crontab/automatic-downloads/rss-feeds/ACS/lib/dictionaries/cif_core.dic
dictionary named 'cif_core.dic' version 2.4.2 from 2011-04-26.

Automatic conversion script
Id: cif_fix_values 4973 2017-02-22 13:04:09Z antanas 
;
_cod_database_code 4126090
_shelxl_version_number 2014-3
_shelx_space_group_comment
;
The symmetry employed for this shelxl refinement is uniquely defined
by the following loop, which should always be used as a source of
symmetry information in preference to the above space-group names.
They are only intended as comments.
;
_olex2_refinement_description
;
1. Twinned data refinement
 Scales: 0.504(14) 0.496(14)
2. Fixed Uiso
 At 1.2 times of:
  All C(H) groups, All C(H,H) groups
 At 1.5 times of:
  All C(H,H,H) groups
3.a Ternary CH refined with riding coordinates:
 C004(H004), C00B(H00H)
3.b Secondary CH2 refined with riding coordinates:
 C00G(H00N,H00O), C00H(H00P,H00Q), C00M(H00,HC)
3.c Aromatic/amide H refined with riding coordinates:
 C00A(H00G), C00C(H00I), C00E(H00M)
3.d Idealised Me refined as rotating group:
 C006(H00A,H00B,H00C), C007(H00D,H00E,H00F), C00D(H00J,H00K,H00L), C00I(H00R,
 H00S,H00T), C00J(H00U,H00V,H00W), C00K(H00X,H00Y,H), C00L(H00Z,HA,HB),
 C00O(H0AA,HD,HE)
;
_olex2_submission_special_instructions 'No special instructions were received'

loop_
_space_group_symop_operation_xyz
'x, y, z'
'-x, -y, z+1/2'
'x+1/2, -y, z'
'-x+1/2, y, z+1/2'

loop_
_atom_site_label
_atom_site_type_symbol
_atom_site_fract_x
_atom_site_fract_y
_atom_site_fract_z
_atom_site_U_iso_or_equiv
_atom_site_adp_type
_atom_site_occupancy
_atom_site_site_symmetry_order
_atom_site_calc_flag
_atom_site_refinement_flags_posn
Se01 Se 0.77661(2) 0.14639(5) 0.46752(4) 0.02095(13) Uani 1 1 d .
N002 N 0.65600(19) 0.3745(4) 0.4909(2) 0.0117(9) Uani 1 1 d .
C003 C 0.5803(3) 0.1669(6) 0.5753(3) 0.0131(11) Uani 1 1 d .
C004 C 0.6234(3) 0.1986(6) 0.6614(3) 0.0167(12) Uani 1 1 d .
H004 H 0.6606 0.2928 0.6510 0.020 Uiso 1 1 calc R
C005 C 0.6316(3) 0.5602(5) 0.4985(3) 0.0140(11) Uani 1 1 d .
C006 C 0.5826(3) 0.5862(5) 0.5808(3) 0.0199(12) Uani 1 1 d .
H00A H 0.5380 0.5119 0.5775 0.030 Uiso 1 1 calc GR
H00B H 0.5662 0.7056 0.5839 0.030 Uiso 1 1 calc GR
H00C H 0.6121 0.5579 0.6340 0.030 Uiso 1 1 calc GR
C007 C 0.6680(3) 0.0360(6) 0.6883(3) 0.0237(12) Uani 1 1 d .
H00D H 0.6324 -0.0580 0.6986 0.036 Uiso 1 1 calc GR
H00E H 0.6968 0.0584 0.7427 0.036 Uiso 1 1 calc GR
H00F H 0.7031 0.0049 0.6405 0.036 Uiso 1 1 calc GR
C008 C 0.6005(2) 0.2375(5) 0.4928(3) 0.0124(11) Uani 1 1 d .
C009 C 0.5658(3) 0.1859(6) 0.4133(3) 0.0142(11) Uani 1 1 d .
C00A C 0.5043(3) 0.0703(6) 0.4205(4) 0.0171(12) Uani 1 1 d .
H00G H 0.4784 0.0355 0.3682 0.020 Uiso 1 1 calc R
C00B C 0.5942(3) 0.2313(7) 0.3218(3) 0.0201(12) Uani 1 1 d .
H00H H 0.6341 0.3211 0.3285 0.024 Uiso 1 1 calc R
C00C C 0.5199(3) 0.0514(6) 0.5767(3) 0.0170(11) Uani 1 1 d .
H00I H 0.5050 0.0019 0.6316 0.020 Uiso 1 1 calc R
C00D C 0.5712(3) 0.2511(6) 0.7378(3) 0.0239(12) Uani 1 1 d .
H00J H 0.5467 0.3599 0.7234 0.036 Uiso 1 1 calc GR
H00K H 0.6012 0.2640 0.7923 0.036 Uiso 1 1 calc GR
H00L H 0.5324 0.1632 0.7467 0.036 Uiso 1 1 calc GR
C00E C 0.4815(3) 0.0077(6) 0.5005(3) 0.0188(12) Uani 1 1 d .
H00M H 0.4389 -0.0664 0.5037 0.023 Uiso 1 1 calc R
C00F C 0.7308(2) 0.3502(5) 0.4848(3) 0.0145(13) Uani 1 1 d .
C00G C 0.8163(3) 0.5028(7) 0.5875(4) 0.0280(14) Uani 1 1 d .
H00N H 0.7799 0.4730 0.6350 0.034 Uiso 1 1 calc R
H00O H 0.8528 0.4073 0.5822 0.034 Uiso 1 1 calc R
C00H C 0.8275(3) 0.5575(6) 0.4226(3) 0.0244(12) Uani 1 1 d .
H00P H 0.8520 0.6690 0.4342 0.029 Uiso 1 1 calc R
H00Q H 0.8679 0.4696 0.4228 0.029 Uiso 1 1 calc R
C00I C 0.5867(3) 0.6144(6) 0.4176(3) 0.0271(13) Uani 1 1 d .
H00R H 0.6160 0.5892 0.3638 0.041 Uiso 1 1 calc GR
H00S H 0.5765 0.7372 0.4207 0.041 Uiso 1 1 calc GR
H00T H 0.5386 0.5518 0.4159 0.041 Uiso 1 1 calc GR
C00J C 0.6306(3) 0.0762(7) 0.2772(3) 0.0252(13) Uani 1 1 d .
H00U H 0.6709 0.0311 0.3154 0.038 Uiso 1 1 calc GR
H00V H 0.6521 0.1103 0.2199 0.038 Uiso 1 1 calc GR
H00W H 0.5920 -0.0120 0.2678 0.038 Uiso 1 1 calc GR
C00K C 0.7923(4) 0.5629(8) 0.3300(4) 0.0407(17) Uani 1 1 d .
H00X H 0.8315 0.5910 0.2863 0.061 Uiso 1 1 calc GR
H00Y H 0.7524 0.6499 0.3285 0.061 Uiso 1 1 calc GR
H H 0.7704 0.4511 0.3160 0.061 Uiso 1 1 calc GR
C00L C 0.5320(3) 0.3024(6) 0.2620(3) 0.0281(13) Uani 1 1 d .
H00Z H 0.4936 0.2141 0.2515 0.042 Uiso 1 1 calc GR
HA H 0.5541 0.3377 0.2051 0.042 Uiso 1 1 calc GR
HB H 0.5082 0.4010 0.2908 0.042 Uiso 1 1 calc GR
C00M C 0.7077(2) 0.6518(5) 0.5070(4) 0.0272(13) Uani 1 1 d .
H00 H 0.7107 0.7103 0.5652 0.033 Uiso 1 1 calc R
HC H 0.7126 0.7386 0.4596 0.033 Uiso 1 1 calc R
C00N C 0.7724(3) 0.5191(6) 0.4990(3) 0.0205(12) Uani 1 1 d .
C00O C 0.8598(3) 0.6634(6) 0.6156(4) 0.0446(17) Uani 1 1 d .
H0AA H 0.8999 0.6873 0.5723 0.067 Uiso 1 1 calc GR
HD H 0.8825 0.6452 0.6743 0.067 Uiso 1 1 calc GR
HE H 0.8247 0.7604 0.6183 0.067 Uiso 1 1 calc GR

loop_
_atom_site_aniso_label
_atom_site_aniso_U_11
_atom_site_aniso_U_22
_atom_site_aniso_U_33
_atom_site_aniso_U_23
_atom_site_aniso_U_13
_atom_site_aniso_U_12
Se01 0.0107(2) 0.0162(2) 0.0359(2) -0.0031(4) -0.0022(4) 0.0033(2)
N002 0.0112(19) 0.0080(18) 0.016(3) -0.0029(15) -0.0011(15) 0.0016(15)
C003 0.006(3) 0.016(3) 0.017(3) 0.000(2) 0.004(2) 0.006(2)
C004 0.011(3) 0.013(3) 0.025(3) 0.003(2) -0.001(2) -0.003(2)
C005 0.015(3) 0.011(2) 0.016(3) 0.001(2) -0.001(2) -0.002(2)
C006 0.023(3) 0.010(3) 0.027(3) 0.000(2) 0.006(2) 0.004(2)
C007 0.020(3) 0.022(3) 0.029(3) 0.000(2) -0.006(3) -0.001(3)
C008 0.006(2) 0.011(2) 0.020(3) -0.003(2) -0.0001(19) 0.0006(19)
C009 0.010(3) 0.015(3) 0.017(3) -0.001(2) -0.004(2) 0.006(2)
C00A 0.007(3) 0.017(3) 0.028(3) -0.008(3) -0.006(3) 0.002(2)
C00B 0.015(3) 0.026(3) 0.019(3) -0.004(2) -0.003(2) -0.001(3)
C00C 0.014(3) 0.011(2) 0.026(3) 0.000(2) 0.001(2) -0.001(2)
C00D 0.027(3) 0.022(3) 0.022(3) 0.002(2) 0.002(3) -0.006(3)
C00E 0.008(3) 0.014(3) 0.034(3) -0.006(2) -0.001(2) -0.002(2)
C00F 0.014(2) 0.017(2) 0.013(4) 0.001(2) -0.002(2) -0.004(2)
C00G 0.018(3) 0.034(3) 0.032(3) -0.007(3) -0.004(3) -0.014(3)
C00H 0.016(3) 0.022(3) 0.036(3) 0.002(2) 0.005(3) -0.005(2)
C00I 0.031(4) 0.019(3) 0.030(3) -0.002(2) -0.006(3) 0.010(3)
C00J 0.017(3) 0.032(3) 0.026(3) -0.011(3) -0.004(3) 0.002(3)
C00K 0.040(4) 0.044(4) 0.038(4) 0.012(3) 0.015(3) 0.007(3)
C00L 0.031(3) 0.028(3) 0.025(3) -0.002(2) -0.008(3) 0.007(3)
C00M 0.020(3) 0.018(3) 0.044(3) -0.003(2) 0.007(2) -0.007(2)
C00N 0.014(3) 0.017(2) 0.031(3) -0.005(2) 0.005(2) -0.003(2)
C00O 0.033(4) 0.042(4) 0.059(4) -0.011(3) -0.016(3) -0.014(3)

loop_
_atom_type_symbol
_atom_type_description
_atom_type_scat_dispersion_real
_atom_type_scat_dispersion_imag
_atom_type_scat_source
C C 0.0033 0.0016 'International Tables Vol C Tables 4.2.6.8 and 6.1.1.4'
H H 0.0000 0.0000 'International Tables Vol C Tables 4.2.6.8 and 6.1.1.4'
N N 0.0061 0.0033 'International Tables Vol C Tables 4.2.6.8 and 6.1.1.4'
Se Se -0.0929 2.2259 'International Tables Vol C Tables 4.2.6.8 and 6.1.1.4'

loop_
_geom_angle_atom_site_label_1
_geom_angle_atom_site_label_2
_geom_angle_atom_site_label_3
_geom_angle
C008 N002 C005 121.0(3)
C00F N002 C005 114.9(3)
C00F N002 C008 124.1(3)
C008 C003 C004 124.2(4)
C00C C003 C004 118.2(4)
C00C C003 C008 117.4(5)
C003 C004 H004 108.3
C003 C004 C007 109.9(4)
C003 C004 C00D 112.6(4)
C007 C004 H004 108.3
C00D C004 H004 108.3
C00D C004 C007 109.3(4)
N002 C005 C006 110.4(3)
N002 C005 C00M 102.0(3)
C006 C005 C00M 111.5(4)
C00I C005 N002 110.8(3)
C00I C005 C006 108.7(4)
C00I C005 C00M 113.3(4)
C005 C006 H00A 109.5
C005 C006 H00B 109.5
C005 C006 H00C 109.5
H00A C006 H00B 109.5
H00A C006 H00C 109.5
H00B C006 H00C 109.5
C004 C007 H00D 109.5
C004 C007 H00E 109.5
C004 C007 H00F 109.5
H00D C007 H00E 109.5
H00D C007 H00F 109.5
H00E C007 H00F 109.5
C003 C008 N002 118.6(4)
C009 C008 N002 119.3(4)
C009 C008 C003 122.0(4)
C008 C009 C00A 116.9(4)
C008 C009 C00B 124.5(4)
C00A C009 C00B 118.3(4)
C009 C00A H00G 119.2
C00E C00A C009 121.6(4)
C00E C00A H00G 119.2
C009 C00B H00H 107.9
C009 C00B C00J 110.7(4)
C009 C00B C00L 112.8(4)
C00J C00B H00H 107.9
C00L C00B H00H 107.9
C00L C00B C00J 109.4(4)
C003 C00C H00I 119.2
C00E C00C C003 121.6(5)
C00E C00C H00I 119.2
C004 C00D H00J 109.5
C004 C00D H00K 109.5
C004 C00D H00L 109.5
H00J C00D H00K 109.5
H00J C00D H00L 109.5
H00K C00D H00L 109.5
C00A C00E C00C 120.2(4)
C00A C00E H00M 119.9
C00C C00E H00M 119.9
N002 C00F Se01 125.2(3)
N002 C00F C00N 109.9(3)
C00N C00F Se01 124.8(3)
H00N C00G H00O 107.5
C00N C00G H00N 108.6
C00N C00G H00O 108.6
C00O C00G H00N 108.6
C00O C00G H00O 108.6
C00O C00G C00N 114.9(4)
H00P C00H H00Q 107.4
C00K C00H H00P 108.4
C00K C00H H00Q 108.4
C00K C00H C00N 115.6(4)
C00N C00H H00P 108.4
C00N C00H H00Q 108.4
C005 C00I H00R 109.5
C005 C00I H00S 109.5
C005 C00I H00T 109.5
H00R C00I H00S 109.5
H00R C00I H00T 109.5
H00S C00I H00T 109.5
C00B C00J H00U 109.5
C00B C00J H00V 109.5
C00B C00J H00W 109.5
H00U C00J H00V 109.5
H00U C00J H00W 109.5
H00V C00J H00W 109.5
C00H C00K H00X 109.5
C00H C00K H00Y 109.5
C00H C00K H 109.5
H00X C00K H00Y 109.5
H00X C00K H 109.5
H00Y C00K H 109.5
C00B C00L H00Z 109.5
C00B C00L HA 109.5
C00B C00L HB 109.5
H00Z C00L HA 109.5
H00Z C00L HB 109.5
HA C00L HB 109.5
C005 C00M H00 109.9
C005 C00M HC 109.9
C005 C00M C00N 109.0(3)
H00 C00M HC 108.3
C00N C00M H00 109.9
C00N C00M HC 109.9
C00F C00N C00G 106.8(4)
C00F C00N C00H 111.6(4)
C00F C00N C00M 103.8(3)
C00G C00N C00M 110.9(4)
C00H C00N C00G 110.2(4)
C00H C00N C00M 113.2(4)
C00G C00O H0AA 109.5
C00G C00O HD 109.5
C00G C00O HE 109.5
H0AA C00O HD 109.5
H0AA C00O HE 109.5
HD C00O HE 109.5

loop_
_geom_bond_atom_site_label_1
_geom_bond_atom_site_label_2
_geom_bond_distance
Se01 C00F 1.808(4)
N002 C005 1.521(5)
N002 C008 1.453(5)
N002 C00F 1.335(5)
C003 C004 1.524(7)
C003 C008 1.405(6)
C003 C00C 1.398(6)
C004 H004 1.0000
C004 C007 1.551(7)
C004 C00D 1.528(6)
C005 C006 1.525(6)
C005 C00I 1.514(6)
C005 C00M 1.525(6)
C006 H00A 0.9800
C006 H00B 0.9800
C006 H00C 0.9800
C007 H00D 0.9800
C007 H00E 0.9800
C007 H00F 0.9800
C008 C009 1.404(6)
C009 C00A 1.416(7)
C009 C00B 1.508(7)
C00A H00G 0.9500
C00A C00E 1.362(6)
C00B H00H 1.0000
C00B C00J 1.529(7)
C00B C00L 1.525(7)
C00C H00I 0.9500
C00C C00E 1.375(6)
C00D H00J 0.9800
C00D H00K 0.9800
C00D H00L 0.9800
C00E H00M 0.9500
C00F C00N 1.528(6)
C00G H00N 0.9900
C00G H00O 0.9900
C00G C00N 1.547(7)
C00G C00O 1.533(7)
C00H H00P 0.9900
C00H H00Q 0.9900
C00H C00K 1.526(7)
C00H C00N 1.535(6)
C00I H00R 0.9800
C00I H00S 0.9800
C00I H00T 0.9800
C00J H00U 0.9800
C00J H00V 0.9800
C00J H00W 0.9800
C00K H00X 0.9800
C00K H00Y 0.9800
C00K H 0.9800
C00L H00Z 0.9800
C00L HA 0.9800
C00L HB 0.9800
C00M H00 0.9900
C00M HC 0.9900
C00M C00N 1.548(6)
C00O H0AA 0.9800
C00O HD 0.9800
C00O HE 0.9800

loop_
_twin_individual_id
_twin_individual_mass_fraction_refined
1 0.504(14)
2 0.496(14)
